data_7241695
loop_
_publ_author_name
'Nasibipour, Mina'
'Safaei, Elham'
'Wojtczak, Andrzej'
'Jagli\<ci\'c, Zvonko'
'Galindo, Agust\'in'
'Masoumpour, Marzieh Sadat'

_publ_section_title
;
 A biradical oxo-molybdenum complex containing semiquinone and
 o-aminophenol benzoxazole-based ligands
;
_journal_issue 67
_journal_name_full 'RSC Advances'
_journal_page_first 40853
_journal_page_last 40866
_journal_paper_doi 10.1039/D0RA06351G
_journal_volume 10
_journal_year 2020
_chemical_formula_moiety 'C49 H66 Mo N3 O4'
_chemical_formula_sum 'C49 H66 Mo N3 O4'
_chemical_formula_weight 856.98
_space_group_crystal_system triclinic
_space_group_IT_number 2
_space_group_name_Hall '-P 1'
_space_group_name_H-M_alt 'P -1'
_atom_sites_solution_hydrogens difmap
_atom_sites_solution_primary patterson
_atom_sites_solution_secondary difmap
_audit_creation_method SHELXL-2017/1
_audit_update_record
;
2020-08-13 deposited with the CCDC.	2020-10-16 downloaded from the CCDC.
;
_cell_angle_alpha 96.269(6)
_cell_angle_beta 104.683(5)
_cell_angle_gamma 96.637(5)
_cell_formula_units_Z 2
_cell_length_a 10.6437(4)
_cell_length_b 14.3165(10)
_cell_length_c 16.2402(11)
_cell_measurement_reflns_used 4613
_cell_measurement_temperature 293(2)
_cell_measurement_theta_max 27.0300
_cell_measurement_theta_min 2.3490
_cell_volume 2353.0(3)
_computing_cell_refinement 'CrysAlisPro 1.171.38.43 (Rigaku OD, 2015)'
_computing_data_collection 'CrysAlisPro 1.171.38.43 (Rigaku OD, 2015)'
_computing_data_reduction 'CrysAlisPro 1.171.38.43 (Rigaku OD, 2015)'
_computing_publication_material 'CIFTAB-2017 (Sheldrick, 2017)'
_computing_structure_refinement 'SHELXL-2017/1 (Sheldrick, 2017)'
_computing_structure_solution 'SHELXT 2014/5 (Sheldrick, 2014)'
_diffrn_ambient_temperature 293(2)
_diffrn_detector_area_resol_mean 8.2564
_diffrn_measured_fraction_theta_full 0.999
_diffrn_measured_fraction_theta_max 0.880
_diffrn_measurement_device_type 'Oxford Sapphire CCD'
_diffrn_measurement_method \q/2\q
_diffrn_radiation_type MoK\a
_diffrn_radiation_wavelength 0.71073
_diffrn_reflns_av_R_equivalents 0.1080
_diffrn_reflns_av_unetI/netI 0.1382
_diffrn_reflns_Laue_measured_fraction_full 0.999
_diffrn_reflns_Laue_measured_fraction_max 0.880
_diffrn_reflns_limit_h_max 13
_diffrn_reflns_limit_h_min -13
_diffrn_reflns_limit_k_max 18
_diffrn_reflns_limit_k_min -17
_diffrn_reflns_limit_l_max 11
_diffrn_reflns_limit_l_min -21
_diffrn_reflns_number 17020
_diffrn_reflns_point_group_measured_fraction_full 0.999
_diffrn_reflns_point_group_measured_fraction_max 0.880
_diffrn_reflns_theta_full 25.242
_diffrn_reflns_theta_max 28.493
_diffrn_reflns_theta_min 2.075
_diffrn_source 'fine-focus sealed tube'
_exptl_absorpt_coefficient_mu 0.322
_exptl_absorpt_correction_T_max 0.957
_exptl_absorpt_correction_T_min 0.905
_exptl_absorpt_correction_type analytical
_exptl_absorpt_process_details 'CrysAlisPro 1.171.38.43 (Rigaku OD, 2015)'
_exptl_crystal_colour 'dark red'
_exptl_crystal_density_diffrn 1.210
_exptl_crystal_description plate
_exptl_crystal_F_000 910
_exptl_crystal_size_max 0.531
_exptl_crystal_size_mid 0.385
_exptl_crystal_size_min 0.167
_refine_diff_density_max 1.015
_refine_diff_density_min -1.115
_refine_diff_density_rms 0.104
_refine_ls_extinction_method none
_refine_ls_goodness_of_fit_ref 1.039
_refine_ls_hydrogen_treatment constr
_refine_ls_matrix_type full
_refine_ls_number_parameters 593
_refine_ls_number_reflns 10489
_refine_ls_number_restraints 84
_refine_ls_restrained_S_all 1.038
_refine_ls_R_factor_all 0.1407
_refine_ls_R_factor_gt 0.0887
_refine_ls_shift/su_max 0.001
_refine_ls_shift/su_mean 0.000
_refine_ls_structure_factor_coef Fsqd
_refine_ls_weighting_details 'w=1/[\s^2^(Fo^2^)+(0.1163P)^2^] where P=(Fo^2^+2Fc^2^)/3'
_refine_ls_weighting_scheme calc
_refine_ls_wR_factor_gt 0.2086
_refine_ls_wR_factor_ref 0.2612
_reflns_Friedel_coverage 0.000
_reflns_number_gt 6303
_reflns_number_total 10489
_reflns_threshold_expression 'I > 2\s(I)'
_cod_data_source_file d0ra06351g2.cif
_cod_data_source_block e1432a_a
_cod_database_code 7241695
_shelx_shelxl_version_number 2017/1
_shelx_space_group_comment
;
The symmetry employed for this shelxl refinement is uniquely defined
by the following loop, which should always be used as a source of
symmetry information in preference to the above space-group names.
They are only intended as comments.
;
_shelx_estimated_absorpt_t_min 0.847
_shelx_estimated_absorpt_t_max 0.948
_exptl_absorpt_special_details
;
CrysAlisPro 1.171.38.43 (Rigaku Oxford Diffraction, 2015)
Analytical numeric absorption correction using a multifaceted crystal
model based on expressions derived by R.C. Clark & J.S. Reid.
(Clark, R. C. & Reid, J. S. (1995). Acta Cryst. A51, 887-897)
Empirical absorption correction using spherical harmonics,
 implemented in SCALE3 ABSPACK scaling algorithm.
;

loop_
_space_group_symop_operation_xyz
'x, y, z'
'-x, -y, -z'

loop_
_atom_site_label
_atom_site_type_symbol
_atom_site_fract_x
_atom_site_fract_y
_atom_site_fract_z
_atom_site_U_iso_or_equiv
_atom_site_adp_type
_atom_site_occupancy
_atom_site_site_symmetry_order
_atom_site_calc_flag
_atom_site_refinement_flags_posn
_atom_site_refinement_flags_adp
_atom_site_refinement_flags_occupancy
_atom_site_disorder_assembly
_atom_site_disorder_group
Mo1 Mo 0.54309(4) 0.89186(4) 0.76852(3) 0.0471(2) Uani 1 1 d . . . . .
O4 O 0.5475(4) 1.0089(3) 0.7630(3) 0.0586(10) Uani 1 1 d . . . . .
O1 O 0.5040(4) 0.8677(3) 0.8763(2) 0.0549(10) Uani 1 1 d . . . . .
C1 C 0.5873(6) 0.8191(4) 0.9246(3) 0.0493(14) Uani 1 1 d . . . . .
C2 C 0.5581(6) 0.7716(5) 0.9902(3) 0.0565(16) Uani 1 1 d . . . . .
C3 C 0.6513(6) 0.7207(5) 1.0322(4) 0.0657(18) Uani 1 1 d . . . . .
H3A H 0.633999 0.689285 1.076273 0.079 Uiso 1 1 calc R U . . .
C4 C 0.7719(6) 0.7142(5) 1.0114(4) 0.0662(18) Uani 1 1 d . . . . .
C5 C 0.7989(6) 0.7624(5) 0.9469(4) 0.0566(15) Uani 1 1 d . . . . .
H5A H 0.876939 0.758483 0.931781 0.068 Uiso 1 1 calc R U . . .
C6 C 0.7092(5) 0.8166(4) 0.9047(3) 0.0493(14) Uani 1 1 d . . . . .
N1 N 0.7221(4) 0.8703(3) 0.8397(3) 0.0452(11) Uani 1 1 d . . . . .
C7 C 0.8451(5) 0.9101(4) 0.8318(3) 0.0496(14) Uani 1 1 d . . . . .
C8 C 0.9575(6) 0.9301(5) 0.9042(4) 0.0630(17) Uani 1 1 d . . . . .
H8A H 0.949146 0.917748 0.957757 0.076 Uiso 1 1 calc R U . . .
C9 C 1.0776(6) 0.9672(5) 0.8962(4) 0.0673(19) Uani 1 1 d . . . . .
H9A H 1.149419 0.979061 0.944405 0.081 Uiso 1 1 calc R U . . .
C10 C 1.0942(6) 0.9871(5) 0.8188(4) 0.0672(18) Uani 1 1 d . . . . .
H10A H 1.176833 1.011253 0.814366 0.081 Uiso 1 1 calc R U . . .
C11 C 0.9881(6) 0.9712(5) 0.7480(4) 0.0607(17) Uani 1 1 d . . . . .
H11A H 0.999188 0.985863 0.695653 0.073 Uiso 1 1 calc R U . . .
C12 C 0.8622(5) 0.9331(4) 0.7528(3) 0.0445(12) Uani 1 1 d . . . . .
C13 C 0.7578(5) 0.9072(4) 0.6733(3) 0.0443(12) Uani 1 1 d . . . . .
N2 N 0.6332(4) 0.8794(3) 0.6642(3) 0.0440(10) Uani 1 1 d . . . . .
C14 C 0.5756(5) 0.8551(4) 0.5753(3) 0.0457(13) Uani 1 1 d . . . . .
C15 C 0.4482(5) 0.8208(4) 0.5297(4) 0.0497(14) Uani 1 1 d . . . . .
H15A H 0.382634 0.809168 0.557384 0.060 Uiso 1 1 calc R U . . .
C16 C 0.4211(5) 0.8042(4) 0.4414(4) 0.0478(13) Uani 1 1 d . . . . .
C17 C 0.5234(6) 0.8255(4) 0.4015(4) 0.0494(13) Uani 1 1 d . . . . .
H17A H 0.502079 0.815949 0.341725 0.059 Uiso 1 1 calc R U . . .
C18 C 0.6531(5) 0.8596(4) 0.4460(3) 0.0460(13) Uani 1 1 d . . . . .
C19 C 0.6743(5) 0.8726(4) 0.5343(3) 0.0453(13) Uani 1 1 d . . . . .
O2 O 0.7908(3) 0.9057(3) 0.5982(2) 0.0469(9) Uani 1 1 d . . . . .
C20 C 0.4255(6) 0.7756(5) 1.0124(4) 0.0633(17) Uani 1 1 d . . . . .
C21 C 0.3146(7) 0.7262(7) 0.9364(4) 0.087(3) Uani 1 1 d . . . . .
H21A H 0.303905 0.764518 0.890815 0.104 Uiso 1 1 calc R U . . .
H21B H 0.234677 0.717167 0.953578 0.104 Uiso 1 1 calc R U . . .
H21C H 0.334982 0.665586 0.916545 0.104 Uiso 1 1 calc R U . . .
C22 C 0.4179(7) 0.7236(8) 1.0890(5) 0.108(3) Uani 1 1 d . . . . .
H22A H 0.331521 0.721474 1.097191 0.129 Uiso 1 1 calc R U . . .
H22B H 0.481445 0.756642 1.139859 0.129 Uiso 1 1 calc R U . . .
H22C H 0.436138 0.659981 1.077820 0.129 Uiso 1 1 calc R U . . .
C23 C 0.4098(8) 0.8777(7) 1.0358(5) 0.097(3) Uani 1 1 d . . . . .
H23A H 0.403900 0.909991 0.986481 0.117 Uiso 1 1 calc R U . . .
H23B H 0.484331 0.908232 1.081479 0.117 Uiso 1 1 calc R U . . .
H23C H 0.331281 0.879718 1.054321 0.117 Uiso 1 1 calc R U . . .
C24 C 0.8667(8) 0.6539(7) 1.0603(4) 0.085(2) Uani 1 1 d D . . . .
C25 C 0.7969(18) 0.5533(9) 1.0517(15) 0.111(6) Uani 0.6 1 d D U P A 1
H25A H 0.852491 0.517691 1.088318 0.133 Uiso 0.6 1 calc R U P A 1
H25B H 0.777298 0.523675 0.993075 0.133 Uiso 0.6 1 calc R U P A 1
H25C H 0.716696 0.554972 1.068336 0.133 Uiso 0.6 1 calc R U P A 1
C26 C 0.896(2) 0.6934(12) 1.1551(6) 0.091(5) Uani 0.6 1 d D U P A 1
H26A H 0.946774 0.652753 1.188998 0.109 Uiso 0.6 1 calc R U P A 1
H26B H 0.815639 0.696347 1.170595 0.109 Uiso 0.6 1 calc R U P A 1
H26C H 0.945819 0.756032 1.165450 0.109 Uiso 0.6 1 calc R U P A 1
C27 C 0.9926(15) 0.6517(15) 1.0329(16) 0.109(6) Uani 0.6 1 d D U P A 1
H27A H 1.048164 0.614975 1.068280 0.131 Uiso 0.6 1 calc R U P A 1
H27B H 1.037282 0.715321 1.039282 0.131 Uiso 0.6 1 calc R U P A 1
H27C H 0.971894 0.623293 0.973816 0.131 Uiso 0.6 1 calc R U P A 1
C25B C 0.846(5) 0.5574(17) 1.006(2) 0.20(2) Uani 0.4 1 d D U P A 2
H25D H 0.901260 0.517068 1.037506 0.245 Uiso 0.4 1 calc R U P A 2
H25E H 0.869149 0.564585 0.953575 0.245 Uiso 0.4 1 calc R U P A 2
H25F H 0.756053 0.529258 0.993676 0.245 Uiso 0.4 1 calc R U P A 2
C26B C 0.862(5) 0.643(2) 1.1511(12) 0.145(17) Uani 0.4 1 d D U P A 2
H26D H 0.919367 0.599141 1.173170 0.174 Uiso 0.4 1 calc R U P A 2
H26E H 0.773519 0.618741 1.150854 0.174 Uiso 0.4 1 calc R U P A 2
H26F H 0.888963 0.703385 1.186978 0.174 Uiso 0.4 1 calc R U P A 2
C27B C 1.0007(17) 0.712(2) 1.072(3) 0.21(2) Uani 0.4 1 d D U P A 2
H27D H 1.068458 0.676778 1.096466 0.257 Uiso 0.4 1 calc R U P A 2
H27E H 1.008602 0.770715 1.108665 0.257 Uiso 0.4 1 calc R U P A 2
H27F H 1.009518 0.725611 1.016447 0.257 Uiso 0.4 1 calc R U P A 2
C28 C 0.2837(5) 0.7669(5) 0.3835(4) 0.0533(14) Uani 1 1 d . . . . .
C29 C 0.1892(6) 0.7316(5) 0.4355(4) 0.0710(19) Uani 1 1 d . . . . .
H29A H 0.223199 0.682267 0.466162 0.085 Uiso 1 1 calc R U . . .
H29B H 0.104403 0.707004 0.396949 0.085 Uiso 1 1 calc R U . . .
H29C H 0.181172 0.783434 0.475670 0.085 Uiso 1 1 calc R U . . .
C30 C 0.2872(7) 0.6849(5) 0.3153(5) 0.078(2) Uani 1 1 d . . . . .
H30A H 0.350854 0.704360 0.285529 0.093 Uiso 1 1 calc R U . . .
H30B H 0.202140 0.668091 0.274985 0.093 Uiso 1 1 calc R U . . .
H30C H 0.310922 0.630969 0.342728 0.093 Uiso 1 1 calc R U . . .
C31 C 0.2278(7) 0.8485(5) 0.3391(5) 0.078(2) Uani 1 1 d . . . . .
H31A H 0.280279 0.868748 0.302396 0.093 Uiso 1 1 calc R U . . .
H31B H 0.229216 0.900727 0.381930 0.093 Uiso 1 1 calc R U . . .
H31C H 0.139040 0.826847 0.305420 0.093 Uiso 1 1 calc R U . . .
C32 C 0.7639(5) 0.8829(5) 0.4033(3) 0.0506(14) Uani 1 1 d . . . . .
C33 C 0.8760(6) 0.8288(5) 0.4357(4) 0.0669(18) Uani 1 1 d . . . . .
H33A H 0.912171 0.847740 0.496548 0.080 Uiso 1 1 calc R U . . .
H33B H 0.942862 0.842340 0.406841 0.080 Uiso 1 1 calc R U . . .
H33C H 0.844157 0.761847 0.424436 0.080 Uiso 1 1 calc R U . . .
C34 C 0.7148(6) 0.8576(5) 0.3053(4) 0.0662(18) Uani 1 1 d . . . . .
H34A H 0.681157 0.790999 0.290526 0.079 Uiso 1 1 calc R U . . .
H34B H 0.786066 0.872042 0.280279 0.079 Uiso 1 1 calc R U . . .
H34C H 0.646266 0.893788 0.283566 0.079 Uiso 1 1 calc R U . . .
C35 C 0.8110(7) 0.9915(5) 0.4260(4) 0.0690(19) Uani 1 1 d . . . . .
H35A H 0.845044 1.007936 0.487208 0.083 Uiso 1 1 calc R U . . .
H35B H 0.738450 1.024873 0.406077 0.083 Uiso 1 1 calc R U . . .
H35C H 0.878702 1.008958 0.398730 0.083 Uiso 1 1 calc R U . . .
O3 O 0.5028(3) 0.7450(3) 0.7298(2) 0.0480(9) Uani 1 1 d . . . . .
N3 N 0.3504(4) 0.8656(3) 0.7156(2) 0.0333(9) Uani 1 1 d . . . . .
H1N4 H 0.312722 0.901195 0.747909 0.040 Uiso 1 1 calc R U . . .
H2N4 H 0.334538 0.885401 0.664374 0.040 Uiso 1 1 calc R U . . .
C36 C 0.3779(5) 0.7082(4) 0.7092(3) 0.0441(12) Uani 1 1 d . . . . .
C37 C 0.3275(6) 0.6118(4) 0.6937(4) 0.0525(14) Uani 1 1 d . . . . .
C38 C 0.1928(6) 0.5886(4) 0.6797(4) 0.0546(15) Uani 1 1 d . . . . .
H38A H 0.157506 0.524551 0.670144 0.066 Uiso 1 1 calc R U . . .
C39 C 0.1065(5) 0.6558(4) 0.6790(4) 0.0508(14) Uani 1 1 d . . . . .
C40 C 0.1557(5) 0.7502(5) 0.6893(3) 0.0542(15) Uani 1 1 d . . . . .
H40A H 0.099633 0.795718 0.686273 0.065 Uiso 1 1 calc R U . . .
C41 C 0.2914(5) 0.7777(5) 0.7047(3) 0.0490(14) Uani 1 1 d . . . . .
C42 C 0.4184(7) 0.5355(5) 0.6919(5) 0.0638(17) Uani 1 1 d . . . . .
C43 C 0.4912(8) 0.5495(6) 0.6232(6) 0.094(3) Uani 1 1 d . . . . .
H43A H 0.552820 0.505310 0.625184 0.113 Uiso 1 1 calc R U . . .
H43B H 0.537221 0.613217 0.633865 0.113 Uiso 1 1 calc R U . . .
H43C H 0.429200 0.538770 0.567479 0.113 Uiso 1 1 calc R U . . .
C44 C 0.3444(8) 0.4352(5) 0.6719(6) 0.100(3) Uani 1 1 d . . . . .
H44A H 0.303740 0.423062 0.716860 0.120 Uiso 1 1 calc R U . . .
H44B H 0.404461 0.390875 0.667977 0.120 Uiso 1 1 calc R U . . .
H44C H 0.278104 0.428195 0.618165 0.120 Uiso 1 1 calc R U . . .
C45 C 0.5171(8) 0.5463(6) 0.7799(6) 0.096(3) Uani 1 1 d . . . . .
H45A H 0.470996 0.542009 0.823399 0.116 Uiso 1 1 calc R U . . .
H45B H 0.571816 0.606916 0.790890 0.116 Uiso 1 1 calc R U . . .
H45C H 0.570684 0.496640 0.780870 0.116 Uiso 1 1 calc R U . . .
C46 C -0.0409(6) 0.6213(4) 0.6685(4) 0.0675(18) Uani 1 1 d D . . . .
C47 C -0.0532(13) 0.5589(11) 0.7371(10) 0.095(5) Uani 0.65 1 d D U P B 1
H47A H -0.144236 0.536182 0.730177 0.115 Uiso 0.65 1 calc R U P B 1
H47B H -0.016141 0.595373 0.793040 0.115 Uiso 0.65 1 calc R U P B 1
H47C H -0.007016 0.505889 0.731161 0.115 Uiso 0.65 1 calc R U P B 1
C48 C -0.1182(13) 0.7023(9) 0.6762(11) 0.087(5) Uani 0.65 1 d D U P B 1
H48A H -0.206990 0.677388 0.673794 0.104 Uiso 0.65 1 calc R U P B 1
H48B H -0.118106 0.738347 0.629727 0.104 Uiso 0.65 1 calc R U P B 1
H48C H -0.078763 0.742710 0.730009 0.104 Uiso 0.65 1 calc R U P B 1
C49 C -0.101(2) 0.5633(12) 0.5797(8) 0.108(7) Uani 0.65 1 d D U P B 1
H49A H -0.187762 0.533212 0.576237 0.130 Uiso 0.65 1 calc R U P B 1
H49B H -0.047398 0.515727 0.570340 0.130 Uiso 0.65 1 calc R U P B 1
H49C H -0.105029 0.604590 0.536582 0.130 Uiso 0.65 1 calc R U P B 1
C47B C -0.086(3) 0.5218(15) 0.620(3) 0.145(17) Uani 0.35 1 d D U P B 2
H47D H -0.175869 0.501800 0.618839 0.174 Uiso 0.35 1 calc R U P B 2
H47E H -0.031880 0.479025 0.647168 0.174 Uiso 0.35 1 calc R U P B 2
H47F H -0.079932 0.521480 0.561613 0.174 Uiso 0.35 1 calc R U P B 2
C48B C -0.063(3) 0.641(4) 0.7571(12) 0.157(15) Uani 0.35 1 d D U P B 2
H48D H -0.134547 0.676770 0.754042 0.188 Uiso 0.35 1 calc R U P B 2
H48E H 0.014894 0.675794 0.796573 0.188 Uiso 0.35 1 calc R U P B 2
H48F H -0.084839 0.581365 0.776585 0.188 Uiso 0.35 1 calc R U P B 2
C49B C -0.123(2) 0.6839(18) 0.6147(19) 0.092(10) Uani 0.35 1 d D U P B 2
H49D H -0.213275 0.667774 0.613873 0.111 Uiso 0.35 1 calc R U P B 2
H49E H -0.114307 0.674326 0.557082 0.111 Uiso 0.35 1 calc R U P B 2
H49F H -0.092806 0.749304 0.639163 0.111 Uiso 0.35 1 calc R U P B 2

loop_
_atom_site_aniso_label
_atom_site_aniso_U_11
_atom_site_aniso_U_22
_atom_site_aniso_U_33
_atom_site_aniso_U_23
_atom_site_aniso_U_13
_atom_site_aniso_U_12
Mo1 0.0356(3) 0.0573(4) 0.0521(3) 0.0067(2) 0.0184(2) 0.0082(2)
O4 0.053(3) 0.061(3) 0.065(2) 0.002(2) 0.023(2) 0.011(2)
O1 0.041(2) 0.076(3) 0.054(2) 0.011(2) 0.0223(18) 0.013(2)
C1 0.044(3) 0.064(4) 0.041(3) 0.005(3) 0.014(2) 0.008(3)
C2 0.046(3) 0.080(5) 0.043(3) -0.001(3) 0.016(3) 0.009(3)
C3 0.048(4) 0.104(6) 0.050(3) 0.023(3) 0.016(3) 0.015(3)
C4 0.053(4) 0.090(5) 0.058(4) 0.015(3) 0.011(3) 0.024(3)
C5 0.045(3) 0.079(5) 0.050(3) 0.011(3) 0.020(3) 0.009(3)
C6 0.041(3) 0.069(4) 0.039(3) 0.005(3) 0.013(2) 0.009(3)
N1 0.035(2) 0.059(3) 0.044(2) 0.009(2) 0.0164(19) 0.004(2)
C7 0.030(3) 0.070(4) 0.049(3) 0.007(3) 0.012(2) 0.006(3)
C8 0.048(4) 0.092(5) 0.046(3) 0.009(3) 0.011(3) 0.001(3)
C9 0.039(3) 0.091(5) 0.061(4) 0.000(3) 0.006(3) -0.006(3)
C10 0.043(4) 0.084(5) 0.070(4) 0.009(4) 0.016(3) -0.007(3)
C11 0.042(3) 0.081(5) 0.061(4) 0.012(3) 0.020(3) -0.002(3)
C12 0.035(3) 0.050(3) 0.048(3) 0.010(2) 0.011(2) 0.004(2)
C13 0.038(3) 0.052(3) 0.047(3) 0.007(2) 0.021(2) 0.002(2)
N2 0.034(2) 0.055(3) 0.046(2) 0.009(2) 0.0155(19) 0.0082(19)
C14 0.039(3) 0.054(4) 0.046(3) 0.004(2) 0.017(2) 0.005(2)
C15 0.030(3) 0.063(4) 0.059(3) 0.005(3) 0.019(2) 0.005(2)
C16 0.036(3) 0.047(3) 0.060(3) 0.006(3) 0.014(2) 0.003(2)
C17 0.044(3) 0.057(4) 0.050(3) 0.008(3) 0.016(2) 0.011(3)
C18 0.038(3) 0.052(3) 0.051(3) 0.009(3) 0.015(2) 0.008(2)
C19 0.028(3) 0.056(4) 0.055(3) 0.011(3) 0.013(2) 0.009(2)
O2 0.0315(19) 0.066(3) 0.044(2) 0.0064(17) 0.0129(16) 0.0044(17)
C20 0.056(4) 0.093(5) 0.049(3) 0.020(3) 0.024(3) 0.012(3)
C21 0.044(4) 0.146(8) 0.069(4) 0.016(5) 0.021(3) -0.004(4)
C22 0.055(5) 0.212(11) 0.074(5) 0.056(6) 0.033(4) 0.023(6)
C23 0.087(6) 0.122(8) 0.103(6) 0.014(5) 0.059(5) 0.026(5)
C24 0.063(5) 0.126(8) 0.080(5) 0.046(5) 0.019(4) 0.038(5)
C25 0.085(12) 0.095(13) 0.156(18) 0.026(11) 0.030(11) 0.021(10)
C26 0.089(12) 0.104(14) 0.076(10) 0.028(8) 0.003(8) 0.035(11)
C27 0.061(9) 0.135(15) 0.171(17) 0.080(13) 0.056(10) 0.066(9)
C25B 0.25(5) 0.18(3) 0.19(4) 0.01(3) 0.02(3) 0.16(3)
C26B 0.20(4) 0.15(3) 0.14(3) 0.12(2) 0.09(2) 0.11(3)
C27B 0.14(3) 0.30(5) 0.26(4) 0.21(4) 0.04(3) 0.14(3)
C28 0.035(3) 0.060(4) 0.060(3) 0.002(3) 0.009(3) 0.002(3)
C29 0.034(3) 0.089(5) 0.086(5) 0.004(4) 0.017(3) 0.000(3)
C30 0.051(4) 0.073(5) 0.098(5) -0.015(4) 0.012(4) 0.006(3)
C31 0.046(4) 0.088(6) 0.094(5) 0.025(4) 0.003(3) 0.012(3)
C32 0.034(3) 0.071(4) 0.050(3) 0.008(3) 0.020(2) 0.006(3)
C33 0.041(4) 0.088(5) 0.075(4) 0.008(4) 0.021(3) 0.011(3)
C34 0.053(4) 0.097(6) 0.054(4) 0.008(3) 0.024(3) 0.012(3)
C35 0.061(4) 0.079(5) 0.072(4) 0.009(3) 0.036(3) -0.006(3)
O3 0.0277(19) 0.054(2) 0.069(2) 0.0104(19) 0.0217(17) 0.0118(16)
N3 0.027(2) 0.045(3) 0.032(2) 0.0066(17) 0.0123(16) 0.0123(17)
C36 0.037(3) 0.048(3) 0.051(3) 0.006(2) 0.017(2) 0.008(2)
C37 0.041(3) 0.055(4) 0.062(4) 0.001(3) 0.017(3) 0.012(3)
C38 0.039(3) 0.048(4) 0.077(4) 0.006(3) 0.017(3) 0.004(2)
C39 0.035(3) 0.048(4) 0.072(4) 0.010(3) 0.018(3) 0.007(2)
C40 0.030(3) 0.078(5) 0.057(3) 0.013(3) 0.012(2) 0.019(3)
C41 0.034(3) 0.072(4) 0.048(3) 0.013(3) 0.018(2) 0.015(3)
C42 0.053(4) 0.047(4) 0.096(5) 0.008(3) 0.027(3) 0.014(3)
C43 0.070(5) 0.088(6) 0.137(7) -0.004(5) 0.052(5) 0.029(4)
C44 0.082(6) 0.056(5) 0.164(9) -0.002(5) 0.043(6) 0.016(4)
C45 0.080(6) 0.085(6) 0.124(7) 0.023(5) 0.014(5) 0.035(5)
C46 0.044(4) 0.060(4) 0.101(5) 0.016(4) 0.023(4) 0.011(3)
C47 0.053(7) 0.104(11) 0.158(14) 0.053(10) 0.061(8) 0.020(7)
C48 0.041(7) 0.079(9) 0.148(14) 0.025(10) 0.036(9) 0.013(6)
C49 0.056(9) 0.127(15) 0.122(12) 0.003(11) -0.002(8) 0.002(11)
C47B 0.033(14) 0.09(2) 0.29(4) -0.04(3) 0.05(2) -0.011(14)
C48B 0.055(16) 0.29(4) 0.13(2) 0.01(3) 0.054(16) 0.00(2)
C49B 0.038(11) 0.084(19) 0.16(3) 0.07(2) 0.018(16) 0.005(11)

loop_
_atom_type_symbol
_atom_type_description
_atom_type_scat_dispersion_real
_atom_type_scat_dispersion_imag
_atom_type_scat_source
C C 0.0033 0.0016 'International Tables Vol C Tables 4.2.6.8 and 6.1.1.4'
H H 0.0000 0.0000 'International Tables Vol C Tables 4.2.6.8 and 6.1.1.4'
N N 0.0061 0.0033 'International Tables Vol C Tables 4.2.6.8 and 6.1.1.4'
O O 0.0106 0.0060 'International Tables Vol C Tables 4.2.6.8 and 6.1.1.4'
Mo Mo -1.6832 0.6857 'International Tables Vol C Tables 4.2.6.8 and 6.1.1.4'

loop_
_geom_angle_atom_site_label_1
_geom_angle_atom_site_label_2
_geom_angle_atom_site_label_3
_geom_angle
_geom_angle_site_symmetry_1
_geom_angle_site_symmetry_3
_geom_angle_publ_flag
O4 Mo1 O1 108.18(18) . . ?
O4 Mo1 N3 92.28(19) . . ?
O1 Mo1 N3 86.50(16) . . ?
O4 Mo1 N1 108.4(2) . . ?
O1 Mo1 N1 78.77(16) . . ?
N3 Mo1 N1 157.50(18) . . ?
O4 Mo1 O3 159.76(18) . . ?
O1 Mo1 O3 87.33(16) . . ?
N3 Mo1 O3 75.35(15) . . ?
N1 Mo1 O3 86.96(17) . . ?
O4 Mo1 N2 89.04(18) . . ?
O1 Mo1 N2 158.34(17) . . ?
N3 Mo1 N2 106.35(15) . . ?
N1 Mo1 N2 83.43(16) . . ?
O3 Mo1 N2 79.46(16) . . ?
C1 O1 Mo1 114.8(3) . . ?
O1 C1 C2 123.5(5) . . ?
O1 C1 C6 115.7(5) . . ?
C2 C1 C6 120.8(5) . . ?
C3 C2 C1 117.2(5) . . ?
C3 C2 C20 122.2(6) . . ?
C1 C2 C20 120.5(6) . . ?
C2 C3 C4 123.1(6) . . ?
C2 C3 H3A 118.5 . . ?
C4 C3 H3A 118.5 . . ?
C5 C4 C3 118.6(6) . . ?
C5 C4 C24 122.5(6) . . ?
C3 C4 C24 118.9(6) . . ?
C4 C5 C6 120.1(5) . . ?
C4 C5 H5A 120.0 . . ?
C6 C5 H5A 120.0 . . ?
C5 C6 N1 127.3(5) . . ?
C5 C6 C1 120.2(5) . . ?
N1 C6 C1 112.5(5) . . ?
C6 N1 C7 122.5(5) . . ?
C6 N1 Mo1 111.0(3) . . ?
C7 N1 Mo1 126.2(4) . . ?
N1 C7 C12 121.8(5) . . ?
N1 C7 C8 121.1(5) . . ?
C12 C7 C8 117.1(5) . . ?
C9 C8 C7 121.1(6) . . ?
C9 C8 H8A 119.5 . . ?
C7 C8 H8A 119.5 . . ?
C10 C9 C8 121.5(6) . . ?
C10 C9 H9A 119.2 . . ?
C8 C9 H9A 119.2 . . ?
C9 C10 C11 119.3(6) . . ?
C9 C10 H10A 120.3 . . ?
C11 C10 H10A 120.3 . . ?
C10 C11 C12 121.4(6) . . ?
C10 C11 H11A 119.3 . . ?
C12 C11 H11A 119.3 . . ?
C7 C12 C11 119.5(5) . . ?
C7 C12 C13 121.7(5) . . ?
C11 C12 C13 118.3(5) . . ?
N2 C13 O2 113.9(4) . . ?
N2 C13 C12 127.9(5) . . ?
O2 C13 C12 118.1(4) . . ?
C13 N2 C14 106.0(4) . . ?
C13 N2 Mo1 123.4(3) . . ?
C14 N2 Mo1 130.0(3) . . ?
C15 C14 C19 121.5(5) . . ?
C15 C14 N2 131.0(5) . . ?
C19 C14 N2 107.5(5) . . ?
C14 C15 C16 117.5(5) . . ?
C14 C15 H15A 121.2 . . ?
C16 C15 H15A 121.2 . . ?
C15 C16 C17 119.4(5) . . ?
C15 C16 C28 122.6(5) . . ?
C17 C16 C28 117.9(5) . . ?
C18 C17 C16 124.3(5) . . ?
C18 C17 H17A 117.8 . . ?
C16 C17 H17A 117.8 . . ?
C19 C18 C17 113.3(5) . . ?
C19 C18 C32 122.1(5) . . ?
C17 C18 C32 124.5(5) . . ?
C18 C19 C14 123.8(5) . . ?
C18 C19 O2 129.0(5) . . ?
C14 C19 O2 107.2(5) . . ?
C13 O2 C19 105.4(4) . . ?
C23 C20 C21 111.4(7) . . ?
C23 C20 C22 107.9(7) . . ?
C21 C20 C22 107.0(6) . . ?
C23 C20 C2 109.7(6) . . ?
C21 C20 C2 109.3(5) . . ?
C22 C20 C2 111.5(6) . . ?
C20 C21 H21A 109.5 . . ?
C20 C21 H21B 109.5 . . ?
H21A C21 H21B 109.5 . . ?
C20 C21 H21C 109.5 . . ?
H21A C21 H21C 109.5 . . ?
H21B C21 H21C 109.5 . . ?
C20 C22 H22A 109.5 . . ?
C20 C22 H22B 109.5 . . ?
H22A C22 H22B 109.5 . . ?
C20 C22 H22C 109.5 . . ?
H22A C22 H22C 109.5 . . ?
H22B C22 H22C 109.5 . . ?
C20 C23 H23A 109.5 . . ?
C20 C23 H23B 109.5 . . ?
H23A C23 H23B 109.5 . . ?
C20 C23 H23C 109.5 . . ?
H23A C23 H23C 109.5 . . ?
H23B C23 H23C 109.5 . . ?
C26B C24 C25B 110(2) . . ?
C25 C24 C27 109.6(12) . . ?
C25 C24 C26 105.4(12) . . ?
C27 C24 C26 110.8(14) . . ?
C26B C24 C27B 104(2) . . ?
C25B C24 C27B 114(3) . . ?
C26B C24 C4 117.2(15) . . ?
C25B C24 C4 108.1(16) . . ?
C25 C24 C4 109.4(10) . . ?
C27 C24 C4 114.6(9) . . ?
C26 C24 C4 106.5(9) . . ?
C27B C24 C4 102.9(12) . . ?
C24 C25 H25A 109.5 . . ?
C24 C25 H25B 109.5 . . ?
H25A C25 H25B 109.5 . . ?
C24 C25 H25C 109.5 . . ?
H25A C25 H25C 109.5 . . ?
H25B C25 H25C 109.5 . . ?
C24 C26 H26A 109.5 . . ?
C24 C26 H26B 109.5 . . ?
H26A C26 H26B 109.5 . . ?
C24 C26 H26C 109.5 . . ?
H26A C26 H26C 109.5 . . ?
H26B C26 H26C 109.5 . . ?
C24 C27 H27A 109.5 . . ?
C24 C27 H27B 109.5 . . ?
H27A C27 H27B 109.5 . . ?
C24 C27 H27C 109.5 . . ?
H27A C27 H27C 109.5 . . ?
H27B C27 H27C 109.5 . . ?
C24 C25B H25D 109.5 . . ?
C24 C25B H25E 109.5 . . ?
H25D C25B H25E 109.5 . . ?
C24 C25B H25F 109.5 . . ?
H25D C25B H25F 109.5 . . ?
H25E C25B H25F 109.5 . . ?
C24 C26B H26D 109.5 . . ?
C24 C26B H26E 109.5 . . ?
H26D C26B H26E 109.5 . . ?
C24 C26B H26F 109.5 . . ?
H26D C26B H26F 109.5 . . ?
H26E C26B H26F 109.5 . . ?
C24 C27B H27D 109.5 . . ?
C24 C27B H27E 109.5 . . ?
H27D C27B H27E 109.5 . . ?
C24 C27B H27F 109.5 . . ?
H27D C27B H27F 109.5 . . ?
H27E C27B H27F 109.5 . . ?
C16 C28 C30 110.8(5) . . ?
C16 C28 C31 108.8(5) . . ?
C30 C28 C31 109.7(6) . . ?
C16 C28 C29 111.7(5) . . ?
C30 C28 C29 108.6(6) . . ?
C31 C28 C29 107.2(5) . . ?
C28 C29 H29A 109.5 . . ?
C28 C29 H29B 109.5 . . ?
H29A C29 H29B 109.5 . . ?
C28 C29 H29C 109.5 . . ?
H29A C29 H29C 109.5 . . ?
H29B C29 H29C 109.5 . . ?
C28 C30 H30A 109.5 . . ?
C28 C30 H30B 109.5 . . ?
H30A C30 H30B 109.5 . . ?
C28 C30 H30C 109.5 . . ?
H30A C30 H30C 109.5 . . ?
H30B C30 H30C 109.5 . . ?
C28 C31 H31A 109.5 . . ?
C28 C31 H31B 109.5 . . ?
H31A C31 H31B 109.5 . . ?
C28 C31 H31C 109.5 . . ?
H31A C31 H31C 109.5 . . ?
H31B C31 H31C 109.5 . . ?
C33 C32 C34 108.7(5) . . ?
C33 C32 C18 110.6(5) . . ?
C34 C32 C18 111.1(5) . . ?
C33 C32 C35 110.5(5) . . ?
C34 C32 C35 108.7(5) . . ?
C18 C32 C35 107.3(5) . . ?
C32 C33 H33A 109.5 . . ?
C32 C33 H33B 109.5 . . ?
H33A C33 H33B 109.5 . . ?
C32 C33 H33C 109.5 . . ?
H33A C33 H33C 109.5 . . ?
H33B C33 H33C 109.5 . . ?
C32 C34 H34A 109.5 . . ?
C32 C34 H34B 109.5 . . ?
H34A C34 H34B 109.5 . . ?
C32 C34 H34C 109.5 . . ?
H34A C34 H34C 109.5 . . ?
H34B C34 H34C 109.5 . . ?
C32 C35 H35A 109.5 . . ?
C32 C35 H35B 109.5 . . ?
H35A C35 H35B 109.5 . . ?
C32 C35 H35C 109.5 . . ?
H35A C35 H35C 109.5 . . ?
H35B C35 H35C 109.5 . . ?
C36 O3 Mo1 115.3(3) . . ?
C41 N3 Mo1 118.3(3) . . ?
C41 N3 H1N4 107.7 . . ?
Mo1 N3 H1N4 107.7 . . ?
C41 N3 H2N4 107.7 . . ?
Mo1 N3 H2N4 107.7 . . ?
H1N4 N3 H2N4 107.1 . . ?
O3 C36 C37 126.2(5) . . ?
O3 C36 C41 113.6(5) . . ?
C37 C36 C41 120.2(5) . . ?
C38 C37 C36 116.7(5) . . ?
C38 C37 C42 122.3(6) . . ?
C36 C37 C42 121.0(5) . . ?
C37 C38 C39 124.0(6) . . ?
C37 C38 H38A 118.0 . . ?
C39 C38 H38A 118.0 . . ?
C40 C39 C38 118.9(5) . . ?
C40 C39 C46 121.9(5) . . ?
C38 C39 C46 119.2(5) . . ?
C39 C40 C41 119.4(5) . . ?
C39 C40 H40A 120.3 . . ?
C41 C40 H40A 120.3 . . ?
N3 C41 C40 125.3(5) . . ?
N3 C41 C36 114.2(5) . . ?
C40 C41 C36 120.6(6) . . ?
C44 C42 C45 108.3(7) . . ?
C44 C42 C43 108.0(6) . . ?
C45 C42 C43 109.6(6) . . ?
C44 C42 C37 112.8(6) . . ?
C45 C42 C37 108.6(6) . . ?
C43 C42 C37 109.5(6) . . ?
C42 C43 H43A 109.5 . . ?
C42 C43 H43B 109.5 . . ?
H43A C43 H43B 109.5 . . ?
C42 C43 H43C 109.5 . . ?
H43A C43 H43C 109.5 . . ?
H43B C43 H43C 109.5 . . ?
C42 C44 H44A 109.5 . . ?
C42 C44 H44B 109.5 . . ?
H44A C44 H44B 109.5 . . ?
C42 C44 H44C 109.5 . . ?
H44A C44 H44C 109.5 . . ?
H44B C44 H44C 109.5 . . ?
C42 C45 H45A 109.5 . . ?
C42 C45 H45B 109.5 . . ?
H45A C45 H45B 109.5 . . ?
C42 C45 H45C 109.5 . . ?
H45A C45 H45C 109.5 . . ?
H45B C45 H45C 109.5 . . ?
C47B C46 C49B 105(2) . . ?
C47B C46 C48B 118(2) . . ?
C49B C46 C48B 105(2) . . ?
C48 C46 C47 109.0(9) . . ?
C48 C46 C49 107.6(11) . . ?
C47 C46 C49 109.3(11) . . ?
C48 C46 C39 112.7(7) . . ?
C47B C46 C39 112.7(14) . . ?
C49B C46 C39 109.2(11) . . ?
C48B C46 C39 106.7(12) . . ?
C47 C46 C39 109.1(7) . . ?
C49 C46 C39 109.1(9) . . ?
C46 C47 H47A 109.5 . . ?
C46 C47 H47B 109.5 . . ?
H47A C47 H47B 109.5 . . ?
C46 C47 H47C 109.5 . . ?
H47A C47 H47C 109.5 . . ?
H47B C47 H47C 109.5 . . ?
C46 C48 H48A 109.5 . . ?
C46 C48 H48B 109.5 . . ?
H48A C48 H48B 109.5 . . ?
C46 C48 H48C 109.5 . . ?
H48A C48 H48C 109.5 . . ?
H48B C48 H48C 109.5 . . ?
C46 C49 H49A 109.5 . . ?
C46 C49 H49B 109.5 . . ?
H49A C49 H49B 109.5 . . ?
C46 C49 H49C 109.5 . . ?
H49A C49 H49C 109.5 . . ?
H49B C49 H49C 109.5 . . ?
C46 C47B H47D 109.5 . . ?
C46 C47B H47E 109.5 . . ?
H47D C47B H47E 109.5 . . ?
C46 C47B H47F 109.5 . . ?
H47D C47B H47F 109.5 . . ?
H47E C47B H47F 109.5 . . ?
C46 C48B H48D 109.5 . . ?
C46 C48B H48E 109.5 . . ?
H48D C48B H48E 109.5 . . ?
C46 C48B H48F 109.5 . . ?
H48D C48B H48F 109.5 . . ?
H48E C48B H48F 109.5 . . ?
C46 C49B H49D 109.5 . . ?
C46 C49B H49E 109.5 . . ?
H49D C49B H49E 109.5 . . ?
C46 C49B H49F 109.5 . . ?
H49D C49B H49F 109.5 . . ?
H49E C49B H49F 109.5 . . ?

loop_
_geom_bond_atom_site_label_1
_geom_bond_atom_site_label_2
_geom_bond_distance
_geom_bond_site_symmetry_2
_geom_bond_publ_flag
Mo1 O4 1.684(4) . ?
Mo1 O1 1.956(4) . ?
Mo1 N3 1.986(4) . ?
Mo1 N1 2.039(4) . ?
Mo1 O3 2.090(4) . ?
Mo1 N2 2.150(4) . ?
O1 C1 1.340(7) . ?
C1 C2 1.404(8) . ?
C1 C6 1.418(8) . ?
C2 C3 1.383(9) . ?
C2 C20 1.549(8) . ?
C3 C4 1.419(9) . ?
C3 H3A 0.9300 . ?
C4 C5 1.386(9) . ?
C4 C24 1.529(9) . ?
C5 C6 1.392(8) . ?
C5 H5A 0.9300 . ?
C6 N1 1.398(7) . ?
N1 C7 1.407(7) . ?
C7 C12 1.409(7) . ?
C7 C8 1.424(8) . ?
C8 C9 1.370(8) . ?
C8 H8A 0.9300 . ?
C9 C10 1.368(9) . ?
C9 H9A 0.9300 . ?
C10 C11 1.370(8) . ?
C10 H10A 0.9300 . ?
C11 C12 1.411(8) . ?
C11 H11A 0.9300 . ?
C12 C13 1.454(7) . ?
C13 N2 1.306(6) . ?
C13 O2 1.350(6) . ?
N2 C14 1.404(7) . ?
C14 C15 1.374(7) . ?
C14 C19 1.393(7) . ?
C15 C16 1.377(8) . ?
C15 H15A 0.9300 . ?
C16 C17 1.423(7) . ?
C16 C28 1.523(7) . ?
C17 C18 1.388(8) . ?
C17 H17A 0.9300 . ?
C18 C19 1.382(7) . ?
C18 C32 1.535(7) . ?
C19 O2 1.395(6) . ?
C20 C23 1.508(10) . ?
C20 C21 1.515(9) . ?
C20 C22 1.532(9) . ?
C21 H21A 0.9600 . ?
C21 H21B 0.9600 . ?
C21 H21C 0.9600 . ?
C22 H22A 0.9600 . ?
C22 H22B 0.9600 . ?
C22 H22C 0.9600 . ?
C23 H23A 0.9600 . ?
C23 H23B 0.9600 . ?
C23 H23C 0.9600 . ?
C24 C26B 1.514(10) . ?
C24 C25B 1.516(10) . ?
C24 C25 1.517(9) . ?
C24 C27 1.518(9) . ?
C24 C26 1.519(9) . ?
C24 C27B 1.525(10) . ?
C25 H25A 0.9600 . ?
C25 H25B 0.9600 . ?
C25 H25C 0.9600 . ?
C26 H26A 0.9600 . ?
C26 H26B 0.9600 . ?
C26 H26C 0.9600 . ?
C27 H27A 0.9600 . ?
C27 H27B 0.9600 . ?
C27 H27C 0.9600 . ?
C25B H25D 0.9600 . ?
C25B H25E 0.9600 . ?
C25B H25F 0.9600 . ?
C26B H26D 0.9600 . ?
C26B H26E 0.9600 . ?
C26B H26F 0.9600 . ?
C27B H27D 0.9600 . ?
C27B H27E 0.9600 . ?
C27B H27F 0.9600 . ?
C28 C30 1.534(9) . ?
C28 C31 1.537(9) . ?
C28 C29 1.546(8) . ?
C29 H29A 0.9600 . ?
C29 H29B 0.9600 . ?
C29 H29C 0.9600 . ?
C30 H30A 0.9600 . ?
C30 H30B 0.9600 . ?
C30 H30C 0.9600 . ?
C31 H31A 0.9600 . ?
C31 H31B 0.9600 . ?
C31 H31C 0.9600 . ?
C32 C33 1.512(8) . ?
C32 C34 1.532(8) . ?
C32 C35 1.551(9) . ?
C33 H33A 0.9600 . ?
C33 H33B 0.9600 . ?
C33 H33C 0.9600 . ?
C34 H34A 0.9600 . ?
C34 H34B 0.9600 . ?
C34 H34C 0.9600 . ?
C35 H35A 0.9600 . ?
C35 H35B 0.9600 . ?
C35 H35C 0.9600 . ?
O3 C36 1.316(6) . ?
N3 C41 1.312(7) . ?
N3 H1N4 0.8900 . ?
N3 H2N4 0.8900 . ?
C36 C37 1.393(8) . ?
C36 C41 1.427(7) . ?
C37 C38 1.387(8) . ?
C37 C42 1.543(8) . ?
C38 C39 1.404(8) . ?
C38 H38A 0.9300 . ?
C39 C40 1.367(8) . ?
C39 C46 1.550(8) . ?
C40 C41 1.403(7) . ?
C40 H40A 0.9300 . ?
C42 C44 1.514(10) . ?
C42 C45 1.525(10) . ?
C42 C43 1.528(10) . ?
C43 H43A 0.9600 . ?
C43 H43B 0.9600 . ?
C43 H43C 0.9600 . ?
C44 H44A 0.9600 . ?
C44 H44B 0.9600 . ?
C44 H44C 0.9600 . ?
C45 H45A 0.9600 . ?
C45 H45B 0.9600 . ?
C45 H45C 0.9600 . ?
C46 C48 1.510(8) . ?
C46 C47B 1.514(10) . ?
C46 C49B 1.515(10) . ?
C46 C48B 1.518(10) . ?
C46 C47 1.522(8) . ?
C46 C49 1.525(9) . ?
C47 H47A 0.9600 . ?
C47 H47B 0.9600 . ?
C47 H47C 0.9600 . ?
C48 H48A 0.9600 . ?
C48 H48B 0.9600 . ?
C48 H48C 0.9600 . ?
C49 H49A 0.9600 . ?
C49 H49B 0.9600 . ?
C49 H49C 0.9600 . ?
C47B H47D 0.9600 . ?
C47B H47E 0.9600 . ?
C47B H47F 0.9600 . ?
C48B H48D 0.9600 . ?
C48B H48E 0.9600 . ?
C48B H48F 0.9600 . ?
C49B H49D 0.9600 . ?
C49B H49E 0.9600 . ?
C49B H49F 0.9600 . ?

loop_
_geom_torsion_atom_site_label_1
_geom_torsion_atom_site_label_2
_geom_torsion_atom_site_label_3
_geom_torsion_atom_site_label_4
_geom_torsion
_geom_torsion_site_symmetry_1
_geom_torsion_site_symmetry_2
_geom_torsion_site_symmetry_3
_geom_torsion_site_symmetry_4
_geom_torsion_publ_flag
Mo1 O1 C1 C2 -161.4(5) . . . . ?
Mo1 O1 C1 C6 17.6(6) . . . . ?
O1 C1 C2 C3 177.1(6) . . . . ?
C6 C1 C2 C3 -1.8(9) . . . . ?
O1 C1 C2 C20 -1.8(9) . . . . ?
C6 C1 C2 C20 179.3(6) . . . . ?
C1 C2 C3 C4 -0.6(10) . . . . ?
C20 C2 C3 C4 178.3(7) . . . . ?
C2 C3 C4 C5 1.2(11) . . . . ?
C2 C3 C4 C24 -178.5(7) . . . . ?
C3 C4 C5 C6 0.7(10) . . . . ?
C24 C4 C5 C6 -179.7(7) . . . . ?
C4 C5 C6 N1 178.9(6) . . . . ?
C4 C5 C6 C1 -3.0(9) . . . . ?
O1 C1 C6 C5 -175.4(5) . . . . ?
C2 C1 C6 C5 3.6(9) . . . . ?
O1 C1 C6 N1 3.0(7) . . . . ?
C2 C1 C6 N1 -178.0(5) . . . . ?
C5 C6 N1 C7 -27.8(9) . . . . ?
C1 C6 N1 C7 154.0(5) . . . . ?
C5 C6 N1 Mo1 157.4(5) . . . . ?
C1 C6 N1 Mo1 -20.8(6) . . . . ?
C6 N1 C7 C12 156.5(6) . . . . ?
Mo1 N1 C7 C12 -29.6(8) . . . . ?
C6 N1 C7 C8 -24.5(9) . . . . ?
Mo1 N1 C7 C8 149.4(5) . . . . ?
N1 C7 C8 C9 178.8(6) . . . . ?
C12 C7 C8 C9 -2.1(10) . . . . ?
C7 C8 C9 C10 0.5(11) . . . . ?
C8 C9 C10 C11 1.1(11) . . . . ?
C9 C10 C11 C12 -1.1(11) . . . . ?
N1 C7 C12 C11 -178.8(6) . . . . ?
C8 C7 C12 C11 2.1(9) . . . . ?
N1 C7 C12 C13 -7.2(9) . . . . ?
C8 C7 C12 C13 173.7(6) . . . . ?
C10 C11 C12 C7 -0.6(10) . . . . ?
C10 C11 C12 C13 -172.5(6) . . . . ?
C7 C12 C13 N2 15.1(9) . . . . ?
C11 C12 C13 N2 -173.2(6) . . . . ?
C7 C12 C13 O2 -160.9(5) . . . . ?
C11 C12 C13 O2 10.9(8) . . . . ?
O2 C13 N2 C14 1.1(6) . . . . ?
C12 C13 N2 C14 -175.0(6) . . . . ?
O2 C13 N2 Mo1 -171.0(3) . . . . ?
C12 C13 N2 Mo1 12.9(8) . . . . ?
C13 N2 C14 C15 179.3(6) . . . . ?
Mo1 N2 C14 C15 -9.4(9) . . . . ?
C13 N2 C14 C19 -1.2(6) . . . . ?
Mo1 N2 C14 C19 170.1(4) . . . . ?
C19 C14 C15 C16 0.0(9) . . . . ?
N2 C14 C15 C16 179.5(6) . . . . ?
C14 C15 C16 C17 -1.8(8) . . . . ?
C14 C15 C16 C28 -179.5(6) . . . . ?
C15 C16 C17 C18 2.4(9) . . . . ?
C28 C16 C17 C18 -179.8(5) . . . . ?
C16 C17 C18 C19 -0.9(9) . . . . ?
C16 C17 C18 C32 -179.8(5) . . . . ?
C17 C18 C19 C14 -1.0(8) . . . . ?
C32 C18 C19 C14 177.9(5) . . . . ?
C17 C18 C19 O2 -179.8(6) . . . . ?
C32 C18 C19 O2 -0.8(9) . . . . ?
C15 C14 C19 C18 1.6(9) . . . . ?
N2 C14 C19 C18 -178.0(5) . . . . ?
C15 C14 C19 O2 -179.5(5) . . . . ?
N2 C14 C19 O2 0.9(6) . . . . ?
N2 C13 O2 C19 -0.5(6) . . . . ?
C12 C13 O2 C19 176.0(5) . . . . ?
C18 C19 O2 C13 178.6(6) . . . . ?
C14 C19 O2 C13 -0.3(6) . . . . ?
C3 C2 C20 C23 123.7(7) . . . . ?
C1 C2 C20 C23 -57.4(8) . . . . ?
C3 C2 C20 C21 -113.9(7) . . . . ?
C1 C2 C20 C21 65.0(8) . . . . ?
C3 C2 C20 C22 4.2(10) . . . . ?
C1 C2 C20 C22 -176.9(6) . . . . ?
C5 C4 C24 C26B 152.5(19) . . . . ?
C3 C4 C24 C26B -28(2) . . . . ?
C5 C4 C24 C25B -82(2) . . . . ?
C3 C4 C24 C25B 98(2) . . . . ?
C5 C4 C24 C25 -123.3(11) . . . . ?
C3 C4 C24 C25 56.3(12) . . . . ?
C5 C4 C24 C27 0.3(15) . . . . ?
C3 C4 C24 C27 179.9(12) . . . . ?
C5 C4 C24 C26 123.2(11) . . . . ?
C3 C4 C24 C26 -57.1(12) . . . . ?
C5 C4 C24 C27B 39(2) . . . . ?
C3 C4 C24 C27B -142(2) . . . . ?
C15 C16 C28 C30 -132.9(6) . . . . ?
C17 C16 C28 C30 49.3(8) . . . . ?
C15 C16 C28 C31 106.4(7) . . . . ?
C17 C16 C28 C31 -71.3(7) . . . . ?
C15 C16 C28 C29 -11.7(8) . . . . ?
C17 C16 C28 C29 170.5(5) . . . . ?
C19 C18 C32 C33 56.6(7) . . . . ?
C17 C18 C32 C33 -124.5(6) . . . . ?
C19 C18 C32 C34 177.4(5) . . . . ?
C17 C18 C32 C34 -3.7(8) . . . . ?
C19 C18 C32 C35 -63.9(7) . . . . ?
C17 C18 C32 C35 115.0(6) . . . . ?
Mo1 O3 C36 C37 -170.1(4) . . . . ?
Mo1 O3 C36 C41 9.0(6) . . . . ?
O3 C36 C37 C38 174.9(5) . . . . ?
C41 C36 C37 C38 -4.1(8) . . . . ?
O3 C36 C37 C42 -5.4(9) . . . . ?
C41 C36 C37 C42 175.6(5) . . . . ?
C36 C37 C38 C39 1.1(9) . . . . ?
C42 C37 C38 C39 -178.6(6) . . . . ?
C37 C38 C39 C40 2.6(10) . . . . ?
C37 C38 C39 C46 -176.0(6) . . . . ?
C38 C39 C40 C41 -3.2(8) . . . . ?
C46 C39 C40 C41 175.4(5) . . . . ?
Mo1 N3 C41 C40 162.9(4) . . . . ?
Mo1 N3 C41 C36 -17.4(6) . . . . ?
C39 C40 C41 N3 179.9(5) . . . . ?
C39 C40 C41 C36 0.2(8) . . . . ?
O3 C36 C41 N3 4.7(7) . . . . ?
C37 C36 C41 N3 -176.2(5) . . . . ?
O3 C36 C41 C40 -175.5(5) . . . . ?
C37 C36 C41 C40 3.6(8) . . . . ?
C38 C37 C42 C44 1.0(9) . . . . ?
C36 C37 C42 C44 -178.6(6) . . . . ?
C38 C37 C42 C45 -119.0(7) . . . . ?
C36 C37 C42 C45 61.4(8) . . . . ?
C38 C37 C42 C43 121.4(7) . . . . ?
C36 C37 C42 C43 -58.3(8) . . . . ?
C40 C39 C46 C48 -3.2(11) . . . . ?
C38 C39 C46 C48 175.4(9) . . . . ?
C40 C39 C46 C47B 154(2) . . . . ?
C38 C39 C46 C47B -27(2) . . . . ?
C40 C39 C46 C49B 37.7(16) . . . . ?
C38 C39 C46 C49B -143.7(15) . . . . ?
C40 C39 C46 C48B -75(2) . . . . ?
C38 C39 C46 C48B 103(2) . . . . ?
C40 C39 C46 C47 -124.4(9) . . . . ?
C38 C39 C46 C47 54.2(10) . . . . ?
C40 C39 C46 C49 116.3(10) . . . . ?
C38 C39 C46 C49 -65.1(10) . . . . ?
